data_7026237
loop_
_publ_author_name
'Boutadla, Youcef'
'Davies, David L.'
'Al-Duaij, Omar'
'Fawcett, John'
'Jones, Rachel C.'
'Singh, Kuldip'

_publ_section_title
;
 Alkyne insertion into cyclometallated pyrazole and imine complexes of
 iridium, rhodium and ruthenium; relevance to catalytic formation of
 carbo- and heterocycles.
;
_journal_issue 43
_journal_name_full 'Dalton transactions (Cambridge, England : 2003)'
_journal_page_first 10447
_journal_page_last 10457
_journal_paper_doi 10.1039/c0dt00280a
_journal_volume 39
_journal_year 2010
_chemical_formula_moiety 'C27 H21 N'
_chemical_formula_sum 'C27 H21 N'
_chemical_formula_weight 359.45
_chemical_name_systematic
;
?
;
_space_group_IT_number 14
_symmetry_cell_setting monoclinic
_symmetry_space_group_name_Hall '-P 2ybc'
_symmetry_space_group_name_H-M 'P 1 21/c 1'
_atom_sites_solution_hydrogens geom
_atom_sites_solution_primary direct
_atom_sites_solution_secondary difmap
_audit_creation_method SHELXL-97
_cell_angle_alpha 90.00
_cell_angle_beta 102.836(9)
_cell_angle_gamma 90.00
_cell_formula_units_Z 4
_cell_length_a 10.669(5)
_cell_length_b 8.067(4)
_cell_length_c 22.852(11)
_cell_measurement_reflns_used 771
_cell_measurement_temperature 150(2)
_cell_measurement_theta_max 24.20
_cell_measurement_theta_min 2.36
_cell_volume 1917.6(16)
_computing_cell_refinement 'Bruker SMART'
_computing_data_collection 'Bruker SMART'
_computing_data_reduction 'Bruker SAINT'
_computing_molecular_graphics 'Bruker SHELXTL'
_computing_publication_material 'Bruker SHELXTL'
_computing_structure_refinement 'SHELXL-97 (Sheldrick, 1997)'
_computing_structure_solution 'SHELXS-97 (Sheldrick, 1990)'
_diffrn_ambient_temperature 150(2)
_diffrn_measured_fraction_theta_full 1.000
_diffrn_measured_fraction_theta_max 1.000
_diffrn_measurement_device_type 'Bruker Apex 2000 CCD area detector'
_diffrn_measurement_method 'phi and omega scans'
_diffrn_radiation_monochromator graphite
_diffrn_radiation_source 'fine-focus sealed tube'
_diffrn_radiation_type MoK\a
_diffrn_radiation_wavelength 0.71073
_diffrn_reflns_av_R_equivalents 0.1222
_diffrn_reflns_av_sigmaI/netI 0.1418
_diffrn_reflns_limit_h_max 12
_diffrn_reflns_limit_h_min -12
_diffrn_reflns_limit_k_max 9
_diffrn_reflns_limit_k_min -9
_diffrn_reflns_limit_l_max 27
_diffrn_reflns_limit_l_min -27
_diffrn_reflns_number 13317
_diffrn_reflns_theta_full 25.00
_diffrn_reflns_theta_max 25.00
_diffrn_reflns_theta_min 1.83
_exptl_absorpt_coefficient_mu 0.072
_exptl_absorpt_correction_type none
_exptl_crystal_colour orange
_exptl_crystal_density_diffrn 1.245
_exptl_crystal_density_method 'not measured'
_exptl_crystal_description plate
_exptl_crystal_F_000 760
_exptl_crystal_size_max 0.19
_exptl_crystal_size_mid 0.13
_exptl_crystal_size_min 0.05
_refine_diff_density_max 0.366
_refine_diff_density_min -0.272
_refine_diff_density_rms 0.050
_refine_ls_extinction_method none
_refine_ls_goodness_of_fit_ref 0.875
_refine_ls_hydrogen_treatment constr
_refine_ls_matrix_type full
_refine_ls_number_parameters 253
_refine_ls_number_reflns 3379
_refine_ls_number_restraints 0
_refine_ls_restrained_S_all 0.875
_refine_ls_R_factor_all 0.1574
_refine_ls_R_factor_gt 0.0666
_refine_ls_shift/su_max 0.000
_refine_ls_shift/su_mean 0.000
_refine_ls_structure_factor_coef Fsqd
_refine_ls_weighting_details 'calc w=1/[\s^2^(Fo^2^)+(0.0637P)^2^+0.0000P] where P=(Fo^2^+2Fc^2^)/3'
_refine_ls_weighting_scheme calc
_refine_ls_wR_factor_gt 0.1397
_refine_ls_wR_factor_ref 0.1729
_reflns_number_gt 1474
_reflns_number_total 3379
_reflns_threshold_expression >2sigma(I)
_cod_data_source_file c0dt00280a.txt
_cod_data_source_block 03168m
_cod_depositor_comments
;
The following automatic conversions were performed:

'_symmetry_cell_setting' value 'Monoclinic' changed to 'monoclinic'
according to /home/saulius/struct/CIF-dictionaries/cif_core.dic
dictionary named 'cif_core.dic' version 2.4.2 from 2011-04-26.

Automatic conversion script
Id: cif_fix_values 1891 2012-01-12 08:04:46Z andrius 
;
_cod_original_sg_symbol_H-M P2(1)/c
_cod_database_code 7026237

loop_
_symmetry_equiv_pos_as_xyz
'x, y, z'
'-x, y+1/2, -z+1/2'
'-x, -y, -z'
'x, -y-1/2, z-1/2'

loop_
_atom_site_label
_atom_site_type_symbol
_atom_site_fract_x
_atom_site_fract_y
_atom_site_fract_z
_atom_site_U_iso_or_equiv
_atom_site_adp_type
_atom_site_occupancy
_atom_site_symmetry_multiplicity
_atom_site_calc_flag
_atom_site_refinement_flags
N1 N 0.2778(3) 0.2133(4) 0.45510(16) 0.0575(11) Uani 1 1 d .
H1A H 0.2611 0.1122 0.4657 0.069 Uiso 1 1 calc R
C1 C 0.3820(4) 0.2983(5) 0.49235(18) 0.0425(11) Uani 1 1 d .
H1 H 0.3437 0.4109 0.4834 0.064 Uiso 1 1 d R
C2 C 0.3962(4) 0.2605(5) 0.55841(18) 0.0411(11) Uani 1 1 d .
C3 C 0.5201(4) 0.2261(5) 0.58473(18) 0.0392(10) Uani 1 1 d .
C4 C 0.5954(4) 0.2277(5) 0.53722(17) 0.0379(10) Uani 1 1 d .
C5 C 0.5140(4) 0.2650(5) 0.48199(18) 0.0404(10) Uani 1 1 d .
C6 C 0.5623(4) 0.2693(5) 0.43057(19) 0.0502(12) Uani 1 1 d .
H6 H 0.5074 0.2925 0.3927 0.060 Uiso 1 1 calc R
C7 C 0.6919(4) 0.2390(5) 0.4353(2) 0.0493(12) Uani 1 1 d .
H7 H 0.7259 0.2408 0.4002 0.059 Uiso 1 1 calc R
C8 C 0.7723(4) 0.2065(5) 0.4902(2) 0.0465(11) Uani 1 1 d .
H8 H 0.8611 0.1870 0.4925 0.056 Uiso 1 1 calc R
C9 C 0.7257(4) 0.2018(5) 0.54182(18) 0.0424(11) Uani 1 1 d .
H9 H 0.7816 0.1813 0.5797 0.051 Uiso 1 1 calc R
C10 C 0.2009(4) 0.2767(5) 0.40371(17) 0.0412(11) Uani 1 1 d .
C11 C 0.2366(4) 0.4105(5) 0.37299(17) 0.0363(10) Uani 1 1 d .
H11 H 0.3156 0.4662 0.3881 0.044 Uiso 1 1 calc R
C12 C 0.1566(4) 0.4617(5) 0.32036(18) 0.0457(11) Uani 1 1 d .
H12 H 0.1817 0.5531 0.2994 0.055 Uiso 1 1 calc R
C13 C 0.0424(4) 0.3855(6) 0.2974(2) 0.0514(12) Uani 1 1 d .
H13 H -0.0118 0.4248 0.2613 0.062 Uiso 1 1 calc R
C14 C 0.0064(4) 0.2528(6) 0.3264(2) 0.0546(13) Uani 1 1 d .
H14 H -0.0725 0.1983 0.3099 0.066 Uiso 1 1 calc R
C15 C 0.0827(4) 0.1962(5) 0.3796(2) 0.0482(12) Uani 1 1 d .
H15 H 0.0561 0.1042 0.3997 0.058 Uiso 1 1 calc R
C16 C 0.2832(4) 0.2590(5) 0.58594(18) 0.0407(10) Uani 1 1 d .
C17 C 0.1769(4) 0.3627(5) 0.56417(19) 0.0477(12) Uani 1 1 d .
H17 H 0.1767 0.4329 0.5308 0.057 Uiso 1 1 calc R
C18 C 0.0725(4) 0.3633(6) 0.5911(2) 0.0551(13) Uani 1 1 d .
H18 H 0.0022 0.4358 0.5769 0.066 Uiso 1 1 calc R
C19 C 0.0710(4) 0.2585(6) 0.6385(2) 0.0547(12) Uani 1 1 d .
H19 H -0.0004 0.2590 0.6571 0.066 Uiso 1 1 calc R
C20 C 0.1719(4) 0.1539(5) 0.6590(2) 0.0490(12) Uani 1 1 d .
H20 H 0.1701 0.0810 0.6914 0.059 Uiso 1 1 calc R
C21 C 0.2760(4) 0.1537(5) 0.63287(19) 0.0448(11) Uani 1 1 d .
H21 H 0.3449 0.0793 0.6474 0.054 Uiso 1 1 calc R
C22 C 0.5782(3) 0.1894(5) 0.65005(18) 0.0361(10) Uani 1 1 d .
C23 C 0.6499(4) 0.0456(5) 0.66500(18) 0.0383(10) Uani 1 1 d .
H23 H 0.6644 -0.0248 0.6338 0.046 Uiso 1 1 calc R
C24 C 0.7008(4) 0.0023(5) 0.72404(19) 0.0435(11) Uani 1 1 d .
H24 H 0.7496 -0.0965 0.7331 0.052 Uiso 1 1 calc R
C25 C 0.6804(4) 0.1028(6) 0.7695(2) 0.0502(12) Uani 1 1 d .
H25 H 0.7139 0.0733 0.8102 0.060 Uiso 1 1 calc R
C26 C 0.6100(4) 0.2488(6) 0.7554(2) 0.0514(12) Uani 1 1 d .
H26 H 0.5962 0.3194 0.7866 0.062 Uiso 1 1 calc R
C27 C 0.5600(4) 0.2912(5) 0.69573(19) 0.0441(11) Uani 1 1 d .
H27 H 0.5130 0.3914 0.6865 0.053 Uiso 1 1 calc R

loop_
_atom_site_aniso_label
_atom_site_aniso_U_11
_atom_site_aniso_U_22
_atom_site_aniso_U_33
_atom_site_aniso_U_23
_atom_site_aniso_U_13
_atom_site_aniso_U_12
N1 0.068(3) 0.040(2) 0.060(3) -0.004(2) 0.006(2) -0.014(2)
C1 0.038(3) 0.038(3) 0.048(3) -0.002(2) 0.001(2) -0.003(2)
C2 0.051(3) 0.027(2) 0.048(3) 0.003(2) 0.017(2) -0.004(2)
C3 0.032(2) 0.035(2) 0.052(3) 0.016(2) 0.013(2) 0.004(2)
C4 0.043(3) 0.028(2) 0.046(3) 0.001(2) 0.017(2) 0.001(2)
C5 0.047(3) 0.032(2) 0.045(3) -0.003(2) 0.016(2) -0.005(2)
C6 0.055(3) 0.041(3) 0.056(3) -0.001(2) 0.015(2) -0.014(2)
C7 0.062(3) 0.041(3) 0.052(3) -0.007(2) 0.029(3) -0.010(2)
C8 0.044(3) 0.042(3) 0.058(3) -0.005(2) 0.019(2) -0.003(2)
C9 0.048(3) 0.034(2) 0.048(3) 0.002(2) 0.016(2) 0.002(2)
C10 0.047(3) 0.049(3) 0.026(2) -0.001(2) 0.007(2) 0.016(2)
C11 0.040(3) 0.040(2) 0.029(2) -0.001(2) 0.006(2) -0.001(2)
C12 0.042(3) 0.051(3) 0.045(3) -0.003(2) 0.011(2) 0.005(2)
C13 0.041(3) 0.060(3) 0.054(3) -0.004(3) 0.013(2) 0.002(2)
C14 0.037(3) 0.058(3) 0.065(3) -0.015(3) 0.004(2) 0.000(2)
C15 0.048(3) 0.036(3) 0.066(3) -0.006(2) 0.023(3) -0.001(2)
C16 0.036(3) 0.031(2) 0.056(3) -0.005(2) 0.013(2) 0.001(2)
C17 0.041(3) 0.042(3) 0.058(3) 0.001(2) 0.006(2) 0.000(2)
C18 0.039(3) 0.056(3) 0.070(4) -0.013(3) 0.012(3) 0.009(2)
C19 0.044(3) 0.059(3) 0.066(3) -0.009(3) 0.023(2) -0.009(3)
C20 0.045(3) 0.046(3) 0.060(3) -0.004(2) 0.023(2) 0.000(2)
C21 0.041(3) 0.033(2) 0.062(3) 0.004(2) 0.013(2) 0.000(2)
C22 0.026(2) 0.033(2) 0.049(3) -0.005(2) 0.009(2) -0.0067(19)
C23 0.032(2) 0.041(3) 0.040(3) -0.001(2) 0.004(2) 0.000(2)
C24 0.035(3) 0.048(3) 0.044(3) 0.006(2) 0.001(2) 0.005(2)
C25 0.041(3) 0.067(3) 0.038(3) 0.005(3) 0.000(2) -0.008(2)
C26 0.043(3) 0.056(3) 0.057(3) -0.026(3) 0.015(2) -0.009(2)
C27 0.036(3) 0.039(3) 0.055(3) 0.000(2) 0.007(2) -0.002(2)

loop_
_atom_type_symbol
_atom_type_description
_atom_type_scat_dispersion_real
_atom_type_scat_dispersion_imag
_atom_type_scat_source
C C 0.0033 0.0016 'International Tables Vol C Tables 4.2.6.8 and 6.1.1.4'
H H 0.0000 0.0000 'International Tables Vol C Tables 4.2.6.8 and 6.1.1.4'
N N 0.0061 0.0033 'International Tables Vol C Tables 4.2.6.8 and 6.1.1.4'

loop_
_geom_angle_atom_site_label_1
_geom_angle_atom_site_label_2
_geom_angle_atom_site_label_3
_geom_angle
C10 N1 C1 125.0(4)
C10 N1 H1A 117.5
C1 N1 H1A 117.5
N1 C1 C5 117.1(4)
N1 C1 C2 113.1(3)
C5 C1 C2 103.4(3)
N1 C1 H1 94.9
C5 C1 H1 119.1
C2 C1 H1 109.5
C3 C2 C16 128.1(4)
C3 C2 C1 110.8(3)
C16 C2 C1 121.0(4)
C2 C3 C4 107.9(3)
C2 C3 C22 128.6(4)
C4 C3 C22 123.6(3)
C9 C4 C5 120.9(4)
C9 C4 C3 129.7(4)
C5 C4 C3 109.4(4)
C6 C5 C4 119.9(4)
C6 C5 C1 131.9(4)
C4 C5 C1 108.2(3)
C7 C6 C5 118.9(4)
C7 C6 H6 120.5
C5 C6 H6 120.5
C8 C7 C6 120.9(4)
C8 C7 H7 119.6
C6 C7 H7 119.6
C9 C8 C7 120.9(4)
C9 C8 H8 119.5
C7 C8 H8 119.5
C8 C9 C4 118.5(4)
C8 C9 H9 120.8
C4 C9 H9 120.8
N1 C10 C11 123.0(4)
N1 C10 C15 118.3(4)
C11 C10 C15 118.7(4)
C12 C11 C10 119.3(4)
C12 C11 H11 120.3
C10 C11 H11 120.3
C13 C12 C11 122.0(4)
C13 C12 H12 119.0
C11 C12 H12 119.0
C14 C13 C12 119.6(4)
C14 C13 H13 120.2
C12 C13 H13 120.2
C13 C14 C15 121.0(4)
C13 C14 H14 119.5
C15 C14 H14 119.5
C14 C15 C10 119.4(4)
C14 C15 H15 120.3
C10 C15 H15 120.3
C21 C16 C17 117.4(4)
C21 C16 C2 121.7(4)
C17 C16 C2 120.9(4)
C18 C17 C16 120.5(4)
C18 C17 H17 119.7
C16 C17 H17 119.7
C19 C18 C17 119.9(4)
C19 C18 H18 120.1
C17 C18 H18 120.1
C20 C19 C18 120.1(4)
C20 C19 H19 119.9
C18 C19 H19 119.9
C19 C20 C21 120.3(4)
C19 C20 H20 119.8
C21 C20 H20 119.8
C20 C21 C16 121.7(4)
C20 C21 H21 119.1
C16 C21 H21 119.1
C27 C22 C23 118.3(4)
C27 C22 C3 122.4(4)
C23 C22 C3 119.2(4)
C24 C23 C22 121.7(4)
C24 C23 H23 119.1
C22 C23 H23 119.1
C25 C24 C23 119.7(4)
C25 C24 H24 120.2
C23 C24 H24 120.2
C24 C25 C26 119.5(4)
C24 C25 H25 120.3
C26 C25 H25 120.3
C27 C26 C25 120.2(4)
C27 C26 H26 119.9
C25 C26 H26 119.9
C22 C27 C26 120.6(4)
C22 C27 H27 119.7
C26 C27 H27 119.7

loop_
_geom_bond_atom_site_label_1
_geom_bond_atom_site_label_2
_geom_bond_distance
N1 C10 1.373(5)
N1 C1 1.418(5)
N1 H1A 0.8800
C1 C5 1.502(5)
C1 C2 1.514(5)
C1 H1 0.9990
C2 C3 1.354(5)
C2 C16 1.479(5)
C3 C4 1.487(5)
C3 C22 1.513(5)
C4 C9 1.387(5)
C4 C5 1.397(5)
C5 C6 1.385(5)
C6 C7 1.384(5)
C6 H6 0.9500
C7 C8 1.379(5)
C7 H7 0.9500
C8 C9 1.378(5)
C8 H8 0.9500
C9 H9 0.9500
C10 C11 1.386(5)
C10 C15 1.417(5)
C11 C12 1.375(5)
C11 H11 0.9500
C12 C13 1.361(5)
C12 H12 0.9500
C13 C14 1.359(6)
C13 H13 0.9500
C14 C15 1.380(5)
C14 H14 0.9500
C15 H15 0.9500
C16 C21 1.384(5)
C16 C17 1.408(5)
C17 C18 1.387(6)
C17 H17 0.9500
C18 C19 1.378(6)
C18 H18 0.9500
C19 C20 1.366(5)
C19 H19 0.9500
C20 C21 1.372(5)
C20 H20 0.9500
C21 H21 0.9500
C22 C27 1.375(5)
C22 C23 1.390(5)
C23 C24 1.383(5)
C23 H23 0.9500
C24 C25 1.372(5)
C24 H24 0.9500
C25 C26 1.395(6)
C25 H25 0.9500
C26 C27 1.392(5)
C26 H26 0.9500
C27 H27 0.9500

loop_
_geom_torsion_atom_site_label_1
_geom_torsion_atom_site_label_2
_geom_torsion_atom_site_label_3
_geom_torsion_atom_site_label_4
_geom_torsion
C10 N1 C1 C5 -95.7(5)
C10 N1 C1 C2 144.2(4)
N1 C1 C2 C3 133.0(4)
C5 C1 C2 C3 5.3(4)
N1 C1 C2 C16 -45.2(5)
C5 C1 C2 C16 -172.9(3)
C16 C2 C3 C4 174.4(4)
C1 C2 C3 C4 -3.7(4)
C16 C2 C3 C22 -4.9(7)
C1 C2 C3 C22 177.0(4)
C2 C3 C4 C9 179.1(4)
C22 C3 C4 C9 -1.5(7)
C2 C3 C4 C5 0.4(5)
C22 C3 C4 C5 179.8(4)
C9 C4 C5 C6 2.8(6)
C3 C4 C5 C6 -178.3(4)
C9 C4 C5 C1 -175.9(3)
C3 C4 C5 C1 3.0(4)
N1 C1 C5 C6 51.5(6)
C2 C1 C5 C6 176.7(4)
N1 C1 C5 C4 -130.0(4)
C2 C1 C5 C4 -4.9(4)
C4 C5 C6 C7 -1.1(6)
C1 C5 C6 C7 177.2(4)
C5 C6 C7 C8 -0.5(6)
C6 C7 C8 C9 0.5(6)
C7 C8 C9 C4 1.1(6)
C5 C4 C9 C8 -2.8(6)
C3 C4 C9 C8 178.6(4)
C1 N1 C10 C11 18.7(6)
C1 N1 C10 C15 -164.5(4)
N1 C10 C11 C12 177.1(4)
C15 C10 C11 C12 0.3(5)
C10 C11 C12 C13 0.3(6)
C11 C12 C13 C14 -1.2(6)
C12 C13 C14 C15 1.4(6)
C13 C14 C15 C10 -0.7(6)
N1 C10 C15 C14 -177.0(4)
C11 C10 C15 C14 -0.1(6)
C3 C2 C16 C21 -30.4(6)
C1 C2 C16 C21 147.5(4)
C3 C2 C16 C17 151.2(4)
C1 C2 C16 C17 -30.9(6)
C21 C16 C17 C18 3.0(6)
C2 C16 C17 C18 -178.5(4)
C16 C17 C18 C19 -1.7(7)
C17 C18 C19 C20 -0.1(7)
C18 C19 C20 C21 0.7(7)
C19 C20 C21 C16 0.7(7)
C17 C16 C21 C20 -2.4(6)
C2 C16 C21 C20 179.1(4)
C2 C3 C22 C27 -51.9(6)
C4 C3 C22 C27 129.0(4)
C2 C3 C22 C23 126.5(5)
C4 C3 C22 C23 -52.7(5)
C27 C22 C23 C24 1.1(6)
C3 C22 C23 C24 -177.3(3)
C22 C23 C24 C25 0.1(6)
C23 C24 C25 C26 -0.9(6)
C24 C25 C26 C27 0.5(6)
C23 C22 C27 C26 -1.4(6)
C3 C22 C27 C26 176.9(4)
C25 C26 C27 C22 0.7(6)
